data_2002518
loop_
_publ_author_name
'Gutau, W.'
'M\"uller-Buschbaum, Hk.'

_publ_section_title
;
 Eine \b-Tonerde mit Cu^2+^ in tetraedischer Koordination: (Ba, Sr)CuAl~10~O~17~
;
_journal_coden_ASTM ZAACAB
_journal_issue 1
_journal_name_full
;
 Zeitschrift f\"ur Anorganische und Allgemeine Chemie
;
_journal_page_first 21
_journal_page_last 24
_journal_paper_doi 10.1002/zaac.19905820104
_journal_volume 582
_journal_year 1990
_chemical_formula_structural '(Ba0.5 Sr0.5) Cu Al10 O17'
_chemical_formula_sum 'Al10 Ba0.5 Cu O17 Sr0.5'
_chemical_name_systematic
;
Barium strontium copper aluminium oxide (0.5/0.5/1/10/17)
;
_space_group_IT_number 194
_symmetry_cell_setting hexagonal
_symmetry_Int_Tables_number 194
_symmetry_space_group_name_Hall '-P 6c 2c'
_symmetry_space_group_name_H-M 'P 63/m m c'
_cell_angle_alpha 90
_cell_angle_beta 90
_cell_angle_gamma 120
_cell_formula_units_Z 2
_cell_length_a 5.6043(45)
_cell_length_b 5.6043(45)
_cell_length_c 22.678190000(24900002)
_cell_volume 616.9
_refine_ls_R_factor_all 0.052
_cod_original_formula_sum 'Al10 Ba.5 Cu O17 Sr.5'
_cod_database_code 2002518

loop_
_symmetry_equiv_pos_as_xyz
x,y,z
-y,x-y,z
y-x,-x,z
-y,-x,z
y-x,y,z
x,x-y,z
-x,-y,-z
y,y-x,-z
x-y,x,-z
y,x,-z
x-y,-y,-z
-x,y-x,-z
-x,-y,1/2+z
y,y-x,1/2+z
x-y,x,1/2+z
y,x,1/2+z
x-y,-y,1/2+z
-x,y-x,1/2+z
x,y,1/2-z
-y,x-y,1/2-z
y-x,-x,1/2-z
-y,-x,1/2-z
y-x,y,1/2-z
x,x-y,1/2-z

loop_
_atom_site_label
_atom_site_type_symbol
_atom_site_symmetry_multiplicity
_atom_site_Wyckoff_symbol
_atom_site_fract_x
_atom_site_fract_y
_atom_site_fract_z
_atom_site_occupancy
_atom_site_attached_hydrogens
_atom_site_calc_flag
Al1 Al3+ 2 a 0. 0. 0. 1. 0 d
Al2 Al3+ 4 f 0.3333 0.6667 0.0240(1) 0.5 0 d
Al3 Al3+ 4 f 0.3333 0.6667 0.1747(1) 1. 0 d
Al4 Al3+ 12 k 0.1663(2) 0.3325(4) 0.894 1. 0 d
Cu1 Cu2+ 4 f 0.3333 0.6667 0.0240(1) 0.5 0 d
Ba1 Ba2+ 2 d 0.3333 0.6667 0.75 0.5 0 d
Sr1 Sr2+ 2 d 0.3333 0.6667 0.75 0.5 0 d
O1 O2- 2 c 0.3333 0.6667 0.25 1. 0 d
O2 O2- 4 e 0. 0. 0.1436(3) 1. 0 d
O3 O2- 4 f 0.3333 0.6667 0.9409(3) 1. 0 d
O4 O2- 12 k 0.1536(5) 0.3072(10) 0.0517(1) 1. 0 d
O5 O2- 12 k 0.5045(5) 0.009(1) 0.1482(2) 1. 0 d

loop_
_atom_type_symbol
_atom_type_oxidation_number
Al3+ 3.000
Cu2+ 2.000
Ba2+ 2.000
Sr2+ 2.000
O2- -2.000
